data_4504155
loop_
_publ_author_name
'Barreiro, Elena'
'Casas, Jos\'e S.'
'Couce, Mar\'ia D.'
'S\'anchez, Agust\'in'
'Sordo, Jos\'e'
'Varela, Jos\'e M.'
'V\'azquez-L\'opez, Ezequiel M.'

_publ_section_title
;
 The Influence of 5-Substituents on the Supramolecular Structures of
 Rhodanine Derivatives
;
_journal_issue 10
_journal_name_full 'Crystal Growth &amp; Design'
_journal_page_first 1964
_journal_paper_doi 10.1021/cg060859d
_journal_volume 7
_journal_year 2007
_chemical_formula_sum 'C8 H9 N O S2'
_chemical_formula_weight 199.28
_chemical_name_systematic
;
 ?
;
_space_group_IT_number 14
_symmetry_cell_setting monoclinic
_symmetry_space_group_name_Hall '-P 2yn'
_symmetry_space_group_name_H-M 'P 1 21/n 1'
_atom_sites_solution_hydrogens geom
_atom_sites_solution_primary direct
_atom_sites_solution_secondary difmap
_audit_creation_method SHELXL-97
_cell_angle_alpha 90.00
_cell_angle_beta 107.167(2)
_cell_angle_gamma 90.00
_cell_formula_units_Z 4
_cell_length_a 6.0546(7)
_cell_length_b 21.357(2)
_cell_length_c 7.3517(8)
_cell_measurement_temperature 293(2)
_cell_volume 908.28(17)
_computing_cell_refinement 'Bruker SMART'
_computing_data_collection 'Bruker SMART'
_computing_data_reduction 'Bruker SHELXTL'
_computing_molecular_graphics 'Bruker SHELXTL'
_computing_publication_material 'Bruker SHELXTL'
_computing_structure_refinement 'SHELXL-97 (Sheldrick, 1997)'
_computing_structure_solution 'SHELXS-97 (Sheldrick, 1990)'
_diffrn_ambient_temperature 293(2)
_diffrn_measured_fraction_theta_full 0.957
_diffrn_measured_fraction_theta_max 0.957
_diffrn_measurement_device_type 'CCD area detector'
_diffrn_measurement_method 'phi and omega scans'
_diffrn_radiation_monochromator graphite
_diffrn_radiation_source 'fine-focus sealed tube'
_diffrn_radiation_type MoK\a
_diffrn_radiation_wavelength 0.71073
_diffrn_reflns_av_R_equivalents 0.0582
_diffrn_reflns_av_sigmaI/netI 0.0655
_diffrn_reflns_limit_h_max 7
_diffrn_reflns_limit_h_min -7
_diffrn_reflns_limit_k_max 28
_diffrn_reflns_limit_k_min -24
_diffrn_reflns_limit_l_max 9
_diffrn_reflns_limit_l_min -9
_diffrn_reflns_number 5370
_diffrn_reflns_theta_full 27.99
_diffrn_reflns_theta_max 27.99
_diffrn_reflns_theta_min 1.91
_exptl_absorpt_coefficient_mu 0.535
_exptl_absorpt_correction_T_max 1.000000
_exptl_absorpt_correction_T_min 0.559379
_exptl_absorpt_correction_type multi-scan
_exptl_crystal_colour red
_exptl_crystal_density_diffrn 1.457
_exptl_crystal_density_method 'not measured'
_exptl_crystal_description irregular
_exptl_crystal_F_000 416
_exptl_crystal_size_max .23
_exptl_crystal_size_mid .21
_exptl_crystal_size_min .13
_refine_diff_density_max 0.343
_refine_diff_density_min -0.369
_refine_diff_density_rms 0.059
_refine_ls_extinction_method none
_refine_ls_goodness_of_fit_ref 0.897
_refine_ls_hydrogen_treatment mixed
_refine_ls_matrix_type full
_refine_ls_number_parameters 113
_refine_ls_number_reflns 2090
_refine_ls_number_restraints 0
_refine_ls_restrained_S_all 0.897
_refine_ls_R_factor_all 0.0770
_refine_ls_R_factor_gt 0.0447
_refine_ls_shift/su_max 0.000
_refine_ls_shift/su_mean 0.000
_refine_ls_structure_factor_coef Fsqd
_refine_ls_weighting_details 'calc w=1/[\s^2^(Fo^2^)+(0.0487P)^2^+0.0000P] where P=(Fo^2^+2Fc^2^)/3'
_refine_ls_weighting_scheme calc
_refine_ls_wR_factor_gt 0.0927
_refine_ls_wR_factor_ref 0.1013
_reflns_number_gt 1375
_reflns_number_total 2090
_reflns_threshold_expression >2sigma(I)
_cod_data_source_file cg060859dsi20070710_043617.cif
_cod_data_source_block 6
_cod_depositor_comments
;
The following automatic conversions were performed:

'_symmetry_cell_setting' value 'Monoclinic' changed to 'monoclinic'
according to /home/saulius/struct/CIF-dictionaries/cif_core.dic
dictionary named 'cif_core.dic' version 2.4.1 from 2010-06-29.

Automatic conversion script
Id: cif_fix_values 1715 2011-07-08 13:25:40Z adriana 
;
_cod_original_cell_volume 908.27(17)
_cod_original_sg_symbol_H-M P2(1)/n
_cod_database_code 4504155

loop_
_symmetry_equiv_pos_as_xyz
'x, y, z'
'-x+1/2, y+1/2, -z+1/2'
'-x, -y, -z'
'x-1/2, -y-1/2, z-1/2'

loop_
_atom_site_label
_atom_site_type_symbol
_atom_site_fract_x
_atom_site_fract_y
_atom_site_fract_z
_atom_site_U_iso_or_equiv
_atom_site_adp_type
_atom_site_occupancy
_atom_site_symmetry_multiplicity
_atom_site_calc_flag
_atom_site_refinement_flags
S1 S 0.21032(11) 0.01013(3) 0.83484(9) 0.04155(19) Uani 1 1 d .
O1 O -0.3712(3) -0.06979(7) 0.6100(2) 0.0471(5) Uani 1 1 d .
N1 N -0.2103(4) 0.02785(9) 0.6494(3) 0.0391(5) Uani 1 1 d .
C1 C -0.2045(4) -0.03650(11) 0.6721(3) 0.0368(5) Uani 1 1 d .
H1 H -0.330(5) 0.0439(11) 0.585(3) 0.040(7) Uiso 1 1 d .
S2 S 0.01488(13) 0.13658(3) 0.71468(10) 0.0525(2) Uani 1 1 d .
C2 C -0.0133(4) 0.06129(11) 0.7241(3) 0.0376(6) Uani 1 1 d .
C3 C 0.0295(4) -0.05577(10) 0.7786(3) 0.0335(5) Uani 1 1 d .
C4 C 0.0996(4) -0.11486(10) 0.8226(3) 0.0346(5) Uani 1 1 d .
C5 C -0.0493(4) -0.17193(10) 0.7788(3) 0.0421(6) Uani 1 1 d .
H5A H -0.1093 -0.1783 0.6424 0.051 Uiso 1 1 calc R
H5B H -0.1779 -0.1685 0.8316 0.051 Uiso 1 1 calc R
C6 C 0.1118(5) -0.22528(11) 0.8727(4) 0.0516(7) Uani 1 1 d .
H6A H 0.1081 -0.2321 1.0022 0.062 Uiso 1 1 calc R
H6B H 0.0695 -0.2639 0.8013 0.062 Uiso 1 1 calc R
C7 C 0.3479(5) -0.20295(11) 0.8693(4) 0.0539(7) Uani 1 1 d .
H7A H 0.3689 -0.2091 0.7448 0.065 Uiso 1 1 calc R
H7B H 0.4698 -0.2247 0.9638 0.065 Uiso 1 1 calc R
C8 C 0.3448(4) -0.13368(11) 0.9165(4) 0.0452(6) Uani 1 1 d .
H8A H 0.3866 -0.1271 1.0531 0.054 Uiso 1 1 calc R
H8B H 0.4502 -0.1103 0.8654 0.054 Uiso 1 1 calc R

loop_
_atom_site_aniso_label
_atom_site_aniso_U_11
_atom_site_aniso_U_22
_atom_site_aniso_U_33
_atom_site_aniso_U_23
_atom_site_aniso_U_13
_atom_site_aniso_U_12
S1 0.0361(4) 0.0372(3) 0.0466(4) -0.0013(3) 0.0049(3) -0.0021(3)
O1 0.0327(10) 0.0400(9) 0.0601(11) 0.0081(8) 0.0005(8) -0.0021(7)
N1 0.0345(12) 0.0340(11) 0.0417(12) 0.0053(9) 0.0003(10) 0.0037(9)
C1 0.0358(14) 0.0386(13) 0.0349(13) 0.0024(10) 0.0088(11) 0.0009(10)
S2 0.0690(5) 0.0333(3) 0.0535(4) 0.0013(3) 0.0153(4) -0.0042(3)
C2 0.0421(15) 0.0413(13) 0.0279(12) -0.0006(10) 0.0081(10) 0.0011(11)
C3 0.0311(13) 0.0342(12) 0.0339(12) -0.0009(9) 0.0076(10) -0.0013(9)
C4 0.0341(14) 0.0371(12) 0.0323(12) -0.0002(9) 0.0091(10) 0.0009(10)
C5 0.0430(15) 0.0337(12) 0.0472(15) 0.0020(10) 0.0097(12) -0.0010(10)
C6 0.0574(18) 0.0357(14) 0.0595(17) 0.0025(12) 0.0138(14) 0.0027(12)
C7 0.0524(18) 0.0427(15) 0.0660(19) 0.0063(13) 0.0164(15) 0.0145(12)
C8 0.0354(14) 0.0447(14) 0.0537(15) 0.0050(12) 0.0105(12) 0.0031(11)

loop_
_atom_type_symbol
_atom_type_description
_atom_type_scat_dispersion_real
_atom_type_scat_dispersion_imag
_atom_type_scat_source
C C 0.0033 0.0016 'International Tables Vol C Tables 4.2.6.8 and 6.1.1.4'
H H 0.0000 0.0000 'International Tables Vol C Tables 4.2.6.8 and 6.1.1.4'
N N 0.0061 0.0033 'International Tables Vol C Tables 4.2.6.8 and 6.1.1.4'
O O 0.0106 0.0060 'International Tables Vol C Tables 4.2.6.8 and 6.1.1.4'
S S 0.1246 0.1234 'International Tables Vol C Tables 4.2.6.8 and 6.1.1.4'

loop_
_geom_angle_atom_site_label_1
_geom_angle_atom_site_label_2
_geom_angle_atom_site_label_3
_geom_angle
C2 S1 C3 92.76(11)
C2 N1 C1 119.0(2)
O1 C1 N1 123.4(2)
O1 C1 C3 127.3(2)
N1 C1 C3 109.3(2)
N1 C2 S2 126.50(19)
N1 C2 S1 109.11(17)
S2 C2 S1 124.39(15)
C4 C3 C1 125.6(2)
C4 C3 S1 124.54(19)
C1 C3 S1 109.82(16)
C3 C4 C5 126.0(2)
C3 C4 C8 124.4(2)
C5 C4 C8 109.51(19)
C4 C5 C6 104.3(2)
C7 C6 C5 103.8(2)
C6 C7 C8 103.2(2)
C4 C8 C7 103.5(2)

loop_
_geom_bond_atom_site_label_1
_geom_bond_atom_site_label_2
_geom_bond_distance
S1 C2 1.743(2)
S1 C3 1.756(2)
O1 C1 1.209(3)
N1 C2 1.359(3)
N1 C1 1.384(3)
C1 C3 1.461(3)
S2 C2 1.621(2)
C3 C4 1.340(3)
C4 C5 1.494(3)
C4 C8 1.496(3)
C5 C6 1.526(3)
C6 C7 1.514(4)
C7 C8 1.521(3)

loop_
_geom_hbond_atom_site_label_D
_geom_hbond_atom_site_label_H
_geom_hbond_atom_site_label_A
_geom_hbond_distance_DH
_geom_hbond_distance_HA
_geom_hbond_distance_DA
_geom_hbond_angle_DHA
_geom_hbond_site_symmetry_A
N1 H1 O1 0.81(3) 2.03(3) 2.830(3) 169(2) 3_456
C5 H5A S2 0.97 2.98 3.771(3) 139.2 3_556
C8 H8B O1 0.97 2.58 3.490(3) 157.1 1_655
C8 H8B S1 0.97 2.93 3.189(2) 96.6 .

loop_
_cod_related_entry_id
_cod_related_entry_database
_cod_related_entry_code
1 ChemSpider 2121467
